data_7249329
loop_
_publ_author_name
'Wang, Weizhou'
'Ji, Baoming'

_publ_section_title
;
 The C--I&#x22EF;O halogen bonding in crown ether chemistry
;
_journal_issue 38
_journal_name_full CrystEngComm
_journal_page_first 5309
_journal_page_last 5313
_journal_paper_doi 10.1039/D4CE00853G
_journal_volume 26
_journal_year 2024
_chemical_formula_moiety 'C6 F4 I2, 2(H2 O), C10 H20 O5'
_chemical_formula_sum 'C16 H24 F4 I2 O7'
_chemical_formula_weight 658.15
_space_group_crystal_system monoclinic
_space_group_IT_number 14
_space_group_name_Hall '-P 2ybc'
_space_group_name_H-M_alt 'P 1 21/c 1'
_atom_sites_solution_hydrogens mixed
_audit_creation_date 2016-09-05
_audit_creation_method
;
Olex2 1.2
(compiled 2016.08.25 svn.r3337 for OlexSys, GUI svn.r5221)
;
_audit_update_record
;
2023-07-17 deposited with the CCDC.	2024-09-11 downloaded from the CCDC.
;
_cell_angle_alpha 90
_cell_angle_beta 103.285(7)
_cell_angle_gamma 90
_cell_formula_units_Z 4
_cell_length_a 7.4810(5)
_cell_length_b 22.1452(19)
_cell_length_c 14.6860(11)
_cell_measurement_reflns_used 3637
_cell_measurement_temperature 293(2)
_cell_measurement_theta_max 23.0270
_cell_measurement_theta_min 3.8870
_cell_volume 2367.9(3)
_computing_cell_refinement 'CrysAlisPro 1.171.38.41r (Rigaku OD, 2015)'
_computing_data_collection 'CrysAlisPro 1.171.38.41r (Rigaku OD, 2015)'
_computing_data_reduction 'CrysAlisPro 1.171.38.41r (Rigaku OD, 2015)'
_computing_molecular_graphics 'Olex2 (Dolomanov et al., 2009)'
_computing_publication_material 'Olex2 (Dolomanov et al., 2009)'
_computing_structure_refinement 'ShelXL (Sheldrick, 2015)'
_diffrn_ambient_temperature 293(2)
_diffrn_detector 'CCD plate'
_diffrn_detector_area_resol_mean 8.0584
_diffrn_detector_type EosS2
_diffrn_measured_fraction_theta_full 0.998
_diffrn_measured_fraction_theta_max 0.995
_diffrn_measurement_details
;
List of Runs (angles in degrees, time in seconds):

  # Type    Start    End  Width  t~exp~   \w     \q     \k     \f   Frames
#--------------------------------------------------------------------------
  1  \w    -20.00  25.00   1.00    2.00    --  -13.48 -99.00-180.00   45
  2  \w    -20.00  25.00   1.00    2.00    --  -13.48 -99.00  30.00   45
  3  \w    -35.00  53.00   1.00    2.00    --  -13.48  77.00  90.00   88
  4  \w     -8.00  48.00   1.00    2.00    --  -13.48  19.00  60.00   56
  5  \w    -71.00 -29.00   1.00    2.00    --  -13.48 -77.00 -60.00   42
;
_diffrn_measurement_device 'four-circle diffractometer'
_diffrn_measurement_device_type 'SuperNova, Single source at offset, EosS2'
_diffrn_measurement_method '\w scans'
_diffrn_orient_matrix_type 'CrysAlisPro convention (1999,Acta A55,543-557)'
_diffrn_orient_matrix_UB_11 -0.0702349000
_diffrn_orient_matrix_UB_12 -0.0202316000
_diffrn_orient_matrix_UB_13 0.0055833000
_diffrn_orient_matrix_UB_21 -0.0662247000
_diffrn_orient_matrix_UB_22 0.0232033000
_diffrn_orient_matrix_UB_23 -0.0132371000
_diffrn_orient_matrix_UB_31 -0.0131555000
_diffrn_orient_matrix_UB_32 -0.0088361000
_diffrn_orient_matrix_UB_33 -0.0474966000
_diffrn_radiation_monochromator mirror
_diffrn_radiation_probe x-ray
_diffrn_radiation_type MoK\a
_diffrn_radiation_wavelength 0.71073
_diffrn_reflns_av_R_equivalents 0.0468
_diffrn_reflns_av_unetI/netI 0.0603
_diffrn_reflns_Laue_measured_fraction_full 0.998
_diffrn_reflns_Laue_measured_fraction_max 0.995
_diffrn_reflns_limit_h_max 6
_diffrn_reflns_limit_h_min -9
_diffrn_reflns_limit_k_max 26
_diffrn_reflns_limit_k_min -19
_diffrn_reflns_limit_l_max 17
_diffrn_reflns_limit_l_min -17
_diffrn_reflns_number 12945
_diffrn_reflns_point_group_measured_fraction_full 0.998
_diffrn_reflns_point_group_measured_fraction_max 0.995
_diffrn_reflns_theta_full 25.242
_diffrn_reflns_theta_max 25.500
_diffrn_reflns_theta_min 3.349
_diffrn_source 'micro-focus sealed X-ray tube'
_diffrn_source_type 'SuperNova (Mo) X-ray Source'
_exptl_absorpt_coefficient_mu 2.718
_exptl_absorpt_correction_T_max 1.00000
_exptl_absorpt_correction_T_min 0.39892
_exptl_absorpt_correction_type multi-scan
_exptl_absorpt_process_details
;
CrysAlisPro 1.171.38.41r (Rigaku Oxford Diffraction, 2015)
Empirical absorption correction using spherical harmonics,
 implemented in SCALE3 ABSPACK scaling algorithm.
;
_exptl_crystal_colour 'clear light yellow'
_exptl_crystal_colour_lustre clear
_exptl_crystal_colour_modifier light
_exptl_crystal_colour_primary yellow
_exptl_crystal_density_diffrn 1.846
_exptl_crystal_description block
_exptl_crystal_F_000 1272
_exptl_crystal_size_max 0.45
_exptl_crystal_size_mid 0.35
_exptl_crystal_size_min 0.29
_refine_diff_density_max 0.953
_refine_diff_density_min -0.673
_refine_diff_density_rms 0.111
_refine_ls_extinction_method none
_refine_ls_goodness_of_fit_ref 1.024
_refine_ls_hydrogen_treatment constr
_refine_ls_matrix_type full
_refine_ls_number_parameters 262
_refine_ls_number_reflns 4376
_refine_ls_number_restraints 165
_refine_ls_restrained_S_all 1.063
_refine_ls_R_factor_all 0.0865
_refine_ls_R_factor_gt 0.0594
_refine_ls_shift/su_max 0.001
_refine_ls_shift/su_mean 0.000
_refine_ls_structure_factor_coef Fsqd
_refine_ls_weighting_details 'w=1/[\s^2^(Fo^2^)+(0.0410P)^2^+7.9130P] where P=(Fo^2^+2Fc^2^)/3'
_refine_ls_weighting_scheme calc
_refine_ls_wR_factor_gt 0.1128
_refine_ls_wR_factor_ref 0.1279
_reflns_Friedel_coverage 0.000
_reflns_number_gt 3201
_reflns_number_total 4376
_reflns_threshold_expression 'I > 2\s(I)'
_cod_data_source_file d4ce00853g2.cif
_cod_data_source_block C5-I13-W
_cod_depositor_comments 'Adding full bibliography for 7249319--7249331.cif.'
_cod_database_code 7249329
_chemical_oxdiff_formula 'c h n o'
_shelx_space_group_comment
;
The symmetry employed for this shelxl refinement is uniquely defined
by the following loop, which should always be used as a source of
symmetry information in preference to the above space-group names.
They are only intended as comments.
;
_shelx_estimated_absorpt_t_max 0.506
_shelx_estimated_absorpt_t_min 0.374
_reflns_odcompleteness_completeness 99.68
_reflns_odcompleteness_iscentric 1
_reflns_odcompleteness_theta 25.13
_olex2_refinement_description
;
1. Fixed Uiso
 At 1.2 times of:
  All C(H,H) groups
 At 1.5 times of:
  All O(H,H) groups
2. Restrained distances
 C7-C8 = C9-C10 = C11-C12 = C13-C14 = C15-C16
 1.52 with sigma of 0.01
 O3-C8 = O3-C9 = O4-C10 = O4-C11 = O5-C12 = O5-C13
 1.45 with sigma of 0.02
 O6-C14 = O6-C15 = O7-C16 = O7-C7
 1.45 with sigma of 0.02
 C8-C9 \\sim C10-C11 \\sim C12-C13 \\sim C14-C15 \\sim C16-C7
 with sigma of 0.02
 C15-O7 \\sim C7-O3 \\sim C9-O4 \\sim C11-O5 \\sim C13-O6
 with sigma of 0.02
 O3-C10 \\sim O4-C12 \\sim O5-C14 \\sim O6-C16 \\sim O7-C8
 with sigma of 0.02
3. Rigid bond restraints
 O3, C9, C10, O4, C11, C12, O5, C13, C14, O6, C15, C16, O7, C7, C8
 with sigma for 1-2 distances of 0.01 and sigma for 1-3 distances of 0.01
4. Uiso/Uaniso restraints and constraints
O3 \\sim C9 \\sim C10 \\sim O4 \\sim C11 \\sim C12 \\sim O5 \\sim C13 \\sim C14
\\sim O6 \\sim C15 \\sim C16 \\sim O7 \\sim C7 \\sim C8: within 2A with sigma
of 0.04 and sigma for terminal atoms of 0.08
5.a Riding coordinates:
 O1(H1A,H1B), O2(H2A,H2B)
5.b Secondary CH2 refined with riding coordinates:
 C7(H7A,H7B), C8(H8A,H8B), C9(H9A,H9B), C10(H10A,H10B), C11(H11A,H11B),
 C12(H12A,H12B), C13(H13A,H13B), C14(H14A,H14B), C15(H15A,H15B), C16(H16A,H16B)
;
_shelx_shelxl_version_number 2014/7
_olex2_submission_special_instructions 'No special instructions were received'
_oxdiff_exptl_absorpt_empirical_details
;
Empirical correction (ABSPACK) includes:
- Absorption correction using spherical harmonics
- Frame scaling
;
_oxdiff_exptl_absorpt_empirical_full_max 3.180
_oxdiff_exptl_absorpt_empirical_full_min 0.572

loop_
_space_group_symop_operation_xyz
'x, y, z'
'-x, y+1/2, -z+1/2'
'-x, -y, -z'
'x, -y-1/2, z-1/2'

loop_
_atom_site_label
_atom_site_type_symbol
_atom_site_fract_x
_atom_site_fract_y
_atom_site_fract_z
_atom_site_U_iso_or_equiv
_atom_site_adp_type
_atom_site_occupancy
_atom_site_site_symmetry_order
_atom_site_calc_flag
_atom_site_refinement_flags_posn
_atom_site_refinement_flags_adp
_atom_site_refinement_flags_occupancy
_atom_site_disorder_assembly
_atom_site_disorder_group
F1 F 0.8898(7) 0.8880(2) 0.5870(4) 0.0731(14) Uani 1 1 d . . . . .
F2 F 0.8446(7) 0.9214(3) 0.4081(4) 0.0830(16) Uani 1 1 d . . . . .
F3 F 0.7223(7) 1.0333(2) 0.3529(3) 0.0762(15) Uani 1 1 d . . . . .
F4 F 0.6697(7) 1.0769(2) 0.6586(3) 0.0687(13) Uani 1 1 d . . . . .
I1 I 0.79713(8) 0.95346(3) 0.76481(4) 0.0610(2) Uani 1 1 d . . . . .
I2 I 0.60542(7) 1.14592(3) 0.46494(4) 0.0609(2) Uani 1 1 d . . . . .
O1 O 0.4959(10) 0.7295(3) 0.5750(5) 0.089(2) Uani 1 1 d . . . . .
H1A H 0.4201 0.7159 0.5271 0.134 Uiso 1 1 d R . . . .
H1B H 0.5711 0.7002 0.5870 0.134 Uiso 1 1 d R . . . .
O2 O 0.8012(10) 0.9100(3) 0.9474(4) 0.092(2) Uani 1 1 d . . . . .
H2A H 0.7195 0.9135 0.9788 0.138 Uiso 1 1 d R . . . .
H2B H 0.8408 0.8747 0.9640 0.138 Uiso 1 1 d R . . . .
O3 O 0.3427(16) 0.6464(5) 0.4203(7) 0.173(4) Uani 1 1 d D U . . .
O4 O 0.5564(13) 0.5789(5) 0.5685(7) 0.148(3) Uani 1 1 d D U . . .
O5 O 0.8242(14) 0.6607(5) 0.6549(7) 0.156(4) Uani 1 1 d D U . . .
O6 O 0.9129(19) 0.7160(7) 0.5020(10) 0.244(7) Uani 1 1 d D U . . .
O7 O 0.6159(18) 0.7113(6) 0.3564(10) 0.213(5) Uani 1 1 d D U . . .
C1 C 0.8216(10) 0.9431(4) 0.5614(6) 0.054(2) Uani 1 1 d . . . . .
C2 C 0.7994(11) 0.9605(4) 0.4699(6) 0.054(2) Uani 1 1 d . . . . .
C3 C 0.7380(10) 1.0171(4) 0.4429(6) 0.052(2) Uani 1 1 d . . . . .
C4 C 0.6934(10) 1.0580(4) 0.5053(5) 0.0492(19) Uani 1 1 d . . . . .
C5 C 0.7142(10) 1.0385(4) 0.5959(6) 0.0486(19) Uani 1 1 d . . . . .
C6 C 0.7770(10) 0.9822(4) 0.6271(5) 0.0482(19) Uani 1 1 d . . . . .
C7 C 0.426(2) 0.7159(7) 0.3211(11) 0.193(6) Uani 1 1 d D U . . .
H7A H 0.4006 0.7292 0.2565 0.232 Uiso 1 1 calc R . . . .
H7B H 0.3751 0.7452 0.3571 0.232 Uiso 1 1 calc R . . . .
C8 C 0.341(2) 0.6544(7) 0.3276(9) 0.186(6) Uani 1 1 d D U . . .
H8A H 0.2167 0.6531 0.2898 0.224 Uiso 1 1 calc R . . . .
H8B H 0.4126 0.6231 0.3062 0.224 Uiso 1 1 calc R . . . .
C9 C 0.313(2) 0.5859(7) 0.4418(9) 0.171(5) Uani 1 1 d D U . . .
H9A H 0.3851 0.5594 0.4116 0.205 Uiso 1 1 calc R . . . .
H9B H 0.1845 0.5757 0.4193 0.205 Uiso 1 1 calc R . . . .
C10 C 0.3698(18) 0.5776(7) 0.5476(9) 0.168(5) Uani 1 1 d D U . . .
H10A H 0.3214 0.6100 0.5794 0.202 Uiso 1 1 calc R . . . .
H10B H 0.3254 0.5394 0.5659 0.202 Uiso 1 1 calc R . . . .
C11 C 0.6283(18) 0.5838(7) 0.6668(9) 0.170(5) Uani 1 1 d D U . . .
H11A H 0.6170 0.5455 0.6970 0.204 Uiso 1 1 calc R . . . .
H11B H 0.5609 0.6141 0.6930 0.204 Uiso 1 1 calc R . . . .
C12 C 0.8285(18) 0.6016(7) 0.6826(8) 0.164(5) Uani 1 1 d D U . . .
H12A H 0.8902 0.5975 0.7480 0.197 Uiso 1 1 calc R . . . .
H12B H 0.8913 0.5767 0.6454 0.197 Uiso 1 1 calc R . . . .
C13 C 1.0057(18) 0.6772(7) 0.6485(11) 0.185(6) Uani 1 1 d D U . . .
H13A H 1.0626 0.6441 0.6225 0.222 Uiso 1 1 calc R . . . .
H13B H 1.0802 0.6863 0.7102 0.222 Uiso 1 1 calc R . . . .
C14 C 0.993(2) 0.7320(8) 0.5863(11) 0.206(7) Uani 1 1 d D U . . .
H14A H 0.9231 0.7635 0.6080 0.247 Uiso 1 1 calc R . . . .
H14B H 1.1151 0.7474 0.5877 0.247 Uiso 1 1 calc R . . . .
C15 C 0.898(2) 0.7517(9) 0.4284(12) 0.217(7) Uani 1 1 d D U . . .
H15A H 0.9747 0.7354 0.3891 0.260 Uiso 1 1 calc R . . . .
H15B H 0.9473 0.7910 0.4500 0.260 Uiso 1 1 calc R . . . .
C16 C 0.710(2) 0.7598(9) 0.3703(15) 0.234(8) Uani 1 1 d D U . . .
H16A H 0.6455 0.7889 0.4007 0.281 Uiso 1 1 calc R . . . .
H16B H 0.7173 0.7766 0.3103 0.281 Uiso 1 1 calc R . . . .

loop_
_atom_site_aniso_label
_atom_site_aniso_U_11
_atom_site_aniso_U_22
_atom_site_aniso_U_33
_atom_site_aniso_U_23
_atom_site_aniso_U_13
_atom_site_aniso_U_12
F1 0.072(3) 0.049(3) 0.096(4) -0.002(3) 0.017(3) 0.014(3)
F2 0.098(4) 0.084(4) 0.073(3) -0.022(3) 0.032(3) 0.007(3)
F3 0.093(4) 0.086(4) 0.048(3) 0.006(3) 0.014(2) 0.001(3)
F4 0.094(4) 0.056(3) 0.057(3) -0.005(3) 0.019(3) 0.010(3)
I1 0.0617(4) 0.0615(4) 0.0583(3) 0.0107(3) 0.0107(3) 0.0027(3)
I2 0.0568(4) 0.0497(4) 0.0722(4) 0.0112(3) 0.0067(3) -0.0072(3)
O1 0.112(5) 0.059(4) 0.093(5) -0.002(4) 0.015(4) 0.018(4)
O2 0.122(6) 0.088(5) 0.080(4) 0.034(4) 0.052(4) 0.016(4)
O3 0.166(9) 0.177(9) 0.153(7) -0.070(7) -0.014(7) 0.023(8)
O4 0.183(8) 0.106(7) 0.184(7) -0.006(7) 0.102(7) 0.006(7)
O5 0.161(7) 0.178(9) 0.123(7) -0.010(7) 0.023(6) 0.071(7)
O6 0.208(12) 0.260(17) 0.261(14) -0.006(11) 0.049(11) -0.118(11)
O7 0.255(12) 0.170(12) 0.195(11) 0.049(10) 0.015(11) 0.024(10)
C1 0.036(4) 0.048(5) 0.076(6) 0.003(5) 0.011(4) 0.003(4)
C2 0.048(5) 0.061(6) 0.054(5) -0.008(5) 0.016(4) -0.001(4)
C3 0.045(4) 0.061(6) 0.051(5) -0.003(4) 0.011(4) -0.010(4)
C4 0.040(4) 0.048(5) 0.057(5) 0.004(4) 0.005(4) -0.001(4)
C5 0.042(4) 0.046(5) 0.058(5) -0.015(4) 0.010(4) -0.009(4)
C6 0.046(4) 0.051(5) 0.048(4) 0.007(4) 0.012(3) -0.005(4)
C7 0.245(14) 0.180(14) 0.115(10) -0.023(10) -0.041(11) 0.084(12)
C8 0.191(13) 0.207(14) 0.121(8) -0.070(10) -0.046(10) 0.061(10)
C9 0.131(10) 0.155(11) 0.241(11) -0.105(11) 0.071(9) -0.034(11)
C10 0.168(9) 0.125(11) 0.256(11) -0.049(10) 0.137(10) -0.037(11)
C11 0.259(12) 0.150(12) 0.133(8) 0.054(10) 0.112(9) 0.087(10)
C12 0.253(12) 0.180(12) 0.069(7) 0.020(9) 0.057(8) 0.091(11)
C13 0.090(8) 0.190(14) 0.249(14) -0.064(10) -0.013(10) 0.056(9)
C14 0.072(9) 0.222(18) 0.299(16) -0.038(13) -0.007(11) -0.020(11)
C15 0.251(15) 0.137(16) 0.302(17) 0.006(13) 0.144(13) -0.045(14)
C16 0.279(17) 0.151(16) 0.307(19) 0.072(16) 0.141(13) -0.007(14)

loop_
_atom_type_symbol
_atom_type_description
_atom_type_scat_dispersion_real
_atom_type_scat_dispersion_imag
_atom_type_scat_source
C C 0.0033 0.0016 'International Tables Vol C Tables 4.2.6.8 and 6.1.1.4'
H H 0.0000 0.0000 'International Tables Vol C Tables 4.2.6.8 and 6.1.1.4'
F F 0.0171 0.0103 'International Tables Vol C Tables 4.2.6.8 and 6.1.1.4'
I I -0.4742 1.8119 'International Tables Vol C Tables 4.2.6.8 and 6.1.1.4'
O O 0.0106 0.0060 'International Tables Vol C Tables 4.2.6.8 and 6.1.1.4'

loop_
_geom_angle_atom_site_label_1
_geom_angle_atom_site_label_2
_geom_angle_atom_site_label_3
_geom_angle
_geom_angle_site_symmetry_1
_geom_angle_site_symmetry_3
_geom_angle_publ_flag
H1A O1 H1B 100.7 . . ?
H2A O2 H2B 100.1 . . ?
C8 O3 C9 112.3(9) . . ?
C10 O4 C11 111.1(8) . . ?
C12 O5 C13 107.8(9) . . ?
C14 O6 C15 123.4(14) . . ?
C16 O7 C7 118.2(13) . . ?
F1 C1 C2 118.8(8) . . ?
F1 C1 C6 120.5(8) . . ?
C2 C1 C6 120.7(8) . . ?
F2 C2 C1 119.0(8) . . ?
F2 C2 C3 120.9(8) . . ?
C3 C2 C1 120.1(8) . . ?
F3 C3 C2 118.5(8) . . ?
F3 C3 C4 119.7(8) . . ?
C2 C3 C4 121.8(8) . . ?
C3 C4 I2 122.0(6) . . ?
C5 C4 I2 121.6(6) . . ?
C5 C4 C3 116.4(7) . . ?
F4 C5 C4 118.2(7) . . ?
F4 C5 C6 117.6(7) . . ?
C6 C5 C4 124.2(7) . . ?
C1 C6 I1 120.4(6) . . ?
C5 C6 I1 122.8(6) . . ?
C5 C6 C1 116.8(7) . . ?
O7 C7 H7A 110.0 . . ?
O7 C7 H7B 110.0 . . ?
O7 C7 C8 108.4(12) . . ?
H7A C7 H7B 108.4 . . ?
C8 C7 H7A 110.0 . . ?
C8 C7 H7B 110.0 . . ?
O3 C8 C7 105.7(11) . . ?
O3 C8 H8A 110.6 . . ?
O3 C8 H8B 110.6 . . ?
C7 C8 H8A 110.6 . . ?
C7 C8 H8B 110.6 . . ?
H8A C8 H8B 108.7 . . ?
O3 C9 H9A 109.9 . . ?
O3 C9 H9B 109.9 . . ?
O3 C9 C10 108.8(11) . . ?
H9A C9 H9B 108.3 . . ?
C10 C9 H9A 109.9 . . ?
C10 C9 H9B 109.9 . . ?
O4 C10 C9 105.0(10) . . ?
O4 C10 H10A 110.8 . . ?
O4 C10 H10B 110.8 . . ?
C9 C10 H10A 110.8 . . ?
C9 C10 H10B 110.8 . . ?
H10A C10 H10B 108.8 . . ?
O4 C11 H11A 110.2 . . ?
O4 C11 H11B 110.2 . . ?
O4 C11 C12 107.7(10) . . ?
H11A C11 H11B 108.5 . . ?
C12 C11 H11A 110.2 . . ?
C12 C11 H11B 110.2 . . ?
O5 C12 C11 104.4(11) . . ?
O5 C12 H12A 110.9 . . ?
O5 C12 H12B 110.9 . . ?
C11 C12 H12A 110.9 . . ?
C11 C12 H12B 110.9 . . ?
H12A C12 H12B 108.9 . . ?
O5 C13 H13A 110.0 . . ?
O5 C13 H13B 110.0 . . ?
O5 C13 C14 108.5(10) . . ?
H13A C13 H13B 108.4 . . ?
C14 C13 H13A 110.0 . . ?
C14 C13 H13B 110.0 . . ?
O6 C14 C13 108.0(14) . . ?
O6 C14 H14A 110.1 . . ?
O6 C14 H14B 110.1 . . ?
C13 C14 H14A 110.1 . . ?
C13 C14 H14B 110.1 . . ?
H14A C14 H14B 108.4 . . ?
O6 C15 H15A 108.4 . . ?
O6 C15 H15B 108.4 . . ?
O6 C15 C16 115.5(13) . . ?
H15A C15 H15B 107.5 . . ?
C16 C15 H15A 108.4 . . ?
C16 C15 H15B 108.4 . . ?
O7 C16 C15 113.9(15) . . ?
O7 C16 H16A 108.8 . . ?
O7 C16 H16B 108.8 . . ?
C15 C16 H16A 108.8 . . ?
C15 C16 H16B 108.8 . . ?
H16A C16 H16B 107.7 . . ?

loop_
_geom_bond_atom_site_label_1
_geom_bond_atom_site_label_2
_geom_bond_distance
_geom_bond_site_symmetry_2
_geom_bond_publ_flag
F1 C1 1.342(9) . ?
F2 C2 1.352(9) . ?
F3 C3 1.348(9) . ?
F4 C5 1.350(8) . ?
I1 C6 2.092(7) . ?
I2 C4 2.096(8) . ?
O1 H1A 0.8502 . ?
O1 H1B 0.8501 . ?
O2 H2A 0.8497 . ?
O2 H2B 0.8510 . ?
O3 C8 1.369(12) . ?
O3 C9 1.407(13) . ?
O4 C10 1.359(12) . ?
O4 C11 1.424(12) . ?
O5 C12 1.370(12) . ?
O5 C13 1.430(12) . ?
O6 C14 1.296(14) . ?
O6 C15 1.322(13) . ?
O7 C7 1.396(14) . ?
O7 C16 1.274(14) . ?
C1 C2 1.371(11) . ?
C1 C6 1.393(11) . ?
C2 C3 1.361(11) . ?
C3 C4 1.383(11) . ?
C4 C5 1.375(11) . ?
C5 C6 1.374(10) . ?
C7 H7A 0.9700 . ?
C7 H7B 0.9700 . ?
C7 C8 1.516(9) . ?
C8 H8A 0.9700 . ?
C8 H8B 0.9700 . ?
C9 H9A 0.9700 . ?
C9 H9B 0.9700 . ?
C9 C10 1.525(9) . ?
C10 H10A 0.9700 . ?
C10 H10B 0.9700 . ?
C11 H11A 0.9700 . ?
C11 H11B 0.9700 . ?
C11 C12 1.514(9) . ?
C12 H12A 0.9700 . ?
C12 H12B 0.9700 . ?
C13 H13A 0.9700 . ?
C13 H13B 0.9700 . ?
C13 C14 1.508(9) . ?
C14 H14A 0.9700 . ?
C14 H14B 0.9700 . ?
C15 H15A 0.9700 . ?
C15 H15B 0.9700 . ?
C15 C16 1.484(9) . ?
C16 H16A 0.9700 . ?
C16 H16B 0.9700 . ?

loop_
_geom_hbond_atom_site_label_D
_geom_hbond_atom_site_label_H
_geom_hbond_atom_site_label_A
_geom_hbond_distance_DH
_geom_hbond_distance_HA
_geom_hbond_distance_DA
_geom_hbond_angle_DHA
_geom_hbond_site_symmetry_A
O1 H1A O3 0.85 2.18 2.943(12) 149.5 .
O1 H1B O5 0.85 2.12 2.899(12) 153.0 .
O2 H2A O4 0.85 2.00 2.841(11) 172.0 4_576
O2 H2B O6 0.85 2.12 2.970(17) 174.5 4_576

loop_
_geom_torsion_atom_site_label_1
_geom_torsion_atom_site_label_2
_geom_torsion_atom_site_label_3
_geom_torsion_atom_site_label_4
_geom_torsion
_geom_torsion_site_symmetry_1
_geom_torsion_site_symmetry_2
_geom_torsion_site_symmetry_3
_geom_torsion_site_symmetry_4
_geom_torsion_publ_flag
F1 C1 C2 F2 0.9(11) . . . . ?
F1 C1 C2 C3 -177.2(7) . . . . ?
F1 C1 C6 I1 -4.6(10) . . . . ?
F1 C1 C6 C5 177.7(7) . . . . ?
F2 C2 C3 F3 0.3(12) . . . . ?
F2 C2 C3 C4 -179.1(7) . . . . ?
F3 C3 C4 I2 -1.0(10) . . . . ?
F3 C3 C4 C5 -179.5(7) . . . . ?
F4 C5 C6 I1 2.1(10) . . . . ?
F4 C5 C6 C1 179.7(6) . . . . ?
I2 C4 C5 F4 2.4(9) . . . . ?
I2 C4 C5 C6 -177.8(6) . . . . ?
O3 C9 C10 O4 -73.6(15) . . . . ?
O4 C11 C12 O5 72.2(14) . . . . ?
O5 C13 C14 O6 -67.6(19) . . . . ?
O6 C15 C16 O7 -42(3) . . . . ?
O7 C7 C8 O3 74.9(18) . . . . ?
C1 C2 C3 F3 178.3(7) . . . . ?
C1 C2 C3 C4 -1.1(12) . . . . ?
C2 C1 C6 I1 176.5(6) . . . . ?
C2 C1 C6 C5 -1.2(11) . . . . ?
C2 C3 C4 I2 178.4(6) . . . . ?
C2 C3 C4 C5 -0.1(11) . . . . ?
C3 C4 C5 F4 -179.1(6) . . . . ?
C3 C4 C5 C6 0.7(11) . . . . ?
C4 C5 C6 I1 -177.7(6) . . . . ?
C4 C5 C6 C1 0.0(11) . . . . ?
C6 C1 C2 F2 179.8(7) . . . . ?
C6 C1 C2 C3 1.7(12) . . . . ?
C7 O7 C16 C15 165.9(16) . . . . ?
C8 O3 C9 C10 164.1(12) . . . . ?
C9 O3 C8 C7 -164.4(12) . . . . ?
C10 O4 C11 C12 -165.1(12) . . . . ?
C11 O4 C10 C9 168.3(11) . . . . ?
C12 O5 C13 C14 159.5(12) . . . . ?
C13 O5 C12 C11 -167.7(11) . . . . ?
C14 O6 C15 C16 -127(2) . . . . ?
C15 O6 C14 C13 -172.3(17) . . . . ?
C16 O7 C7 C8 -169.5(18) . . . . ?
